data_1536269
loop_
_publ_author_name
'Weakley, T.J.R.'

_publ_section_title
;
 The Crystal Structure of Germanium(II,IV) Phosphinate
;
_journal_name_full 'Journal of the Chemical Society of Pakistan'
_journal_page_first 279
_journal_page_last 281
_journal_volume 5
_journal_year 1983
_chemical_formula_sum 'Ge2 H12 O12 P6'
_chemical_name_systematic 'Ge2 (H2 P O2)6'
_space_group_IT_number 148
_symmetry_space_group_name_Hall '-R 3'
_symmetry_space_group_name_H-M 'R -3 :H'
_cell_angle_alpha 90
_cell_angle_beta 90
_cell_angle_gamma 120
_cell_formula_units_Z 3
_cell_length_a 11.86
_cell_length_b 11.86
_cell_length_c 9.58
_cell_volume 1166.986
_citation_journal_id_ASTM JCSPDF
_cod_data_source_file Weakley_JCSPDF_1983_331.cif
_cod_data_source_block H12Ge2O12P6
_cod_original_formula_sum 'H12 Ge2 O12 P6'
_cod_database_code 1536269

loop_
_symmetry_equiv_pos_as_xyz
x,y,z
-y,x-y,z
-x+y,-x,z
-x,-y,-z
y,-x+y,-z
x-y,x,-z
x+2/3,y+1/3,z+1/3
-y+2/3,x-y+1/3,z+1/3
-x+y+2/3,-x+1/3,z+1/3
-x+2/3,-y+1/3,-z+1/3
y+2/3,-x+y+1/3,-z+1/3
x-y+2/3,x+1/3,-z+1/3
x+1/3,y+2/3,z+2/3
-y+1/3,x-y+2/3,z+2/3
-x+y+1/3,-x+2/3,z+2/3
-x+1/3,-y+2/3,-z+2/3
y+1/3,-x+y+2/3,-z+2/3
x-y+1/3,x+2/3,-z+2/3

loop_
_atom_site_label
_atom_site_type_symbol
_atom_site_fract_x
_atom_site_fract_y
_atom_site_fract_z
_atom_site_occupancy
_atom_site_U_iso_or_equiv
Ge1 Ge+4 0 0 0 1 0.0
Ge2 Ge+2 0 0 0.5 1 0.0
O1 O-2 -0.0495 0.0985 0.1094 1 0.0
P1 P+1 0.0332 0.212 0.211 1 0.0
O2 O-2 0.0465 0.1753 0.3557 1 0.0
